data_4338335
loop_
_publ_author_name
'Chi, Ying-Nan'
'Shen, Pan-Pan'
'Cui, Feng-Yun'
'Lin, Zheng-Guo'
'Chen, Shi-Lu'
'Hu, Chang-Wen'

_publ_section_title
;
 Symmetry Breaking of \a-[H2W12O40](6-) Depends on the Transformation of
 Isopolyoxotungstates.
;
_journal_issue 10
_journal_name_full 'Inorganic chemistry'
_journal_page_first 5029
_journal_page_last 5036
_journal_paper_doi 10.1021/ic500062j
_journal_volume 53
_journal_year 2014
_chemical_formula_sum 'C45 H33 Cu3 N9 O43 W12'
_chemical_formula_weight 3784.62
_chemical_name_systematic
; 
 ? 
;
_space_group_IT_number 14
_symmetry_space_group_name_Hall '-P 2ybc'
_symmetry_space_group_name_H-M 'P 1 21/c 1'
_atom_sites_solution_hydrogens geom
_atom_sites_solution_primary direct
_atom_sites_solution_secondary difmap
_audit_creation_method SHELXL-97
_cell_angle_alpha 90.00
_cell_angle_beta 90.6890(10)
_cell_angle_gamma 90.00
_cell_formula_units_Z 4
_cell_length_a 18.1203(9)
_cell_length_b 13.3697(7)
_cell_length_c 28.7433(15)
_cell_measurement_temperature 296(2)
_cell_volume 6962.9(6)
_computing_structure_refinement 'SHELXL-97 (Sheldrick, 1997)'
_computing_structure_solution 'SHELXS-97 (Sheldrick, 1990)'
_diffrn_ambient_temperature 296(2)
_diffrn_measured_fraction_theta_full 0.989
_diffrn_measured_fraction_theta_max 0.989
_diffrn_radiation_monochromator graphite
_diffrn_radiation_source 'fine-focus sealed tube'
_diffrn_radiation_type MoK\a
_diffrn_radiation_wavelength 0.71073
_diffrn_reflns_av_R_equivalents 0.0328
_diffrn_reflns_av_sigmaI/netI 0.0401
_diffrn_reflns_limit_h_max 10
_diffrn_reflns_limit_h_min -21
_diffrn_reflns_limit_k_max 15
_diffrn_reflns_limit_k_min -15
_diffrn_reflns_limit_l_max 33
_diffrn_reflns_limit_l_min -34
_diffrn_reflns_number 33704
_diffrn_reflns_theta_full 25.02
_diffrn_reflns_theta_max 25.02
_diffrn_reflns_theta_min 1.42
_exptl_absorpt_coefficient_mu 20.730
_exptl_crystal_density_diffrn 3.610
_exptl_crystal_density_method 'not measured'
_exptl_crystal_F_000 6740
_refine_diff_density_max 1.638
_refine_diff_density_min -1.533
_refine_diff_density_rms 0.284
_refine_ls_extinction_method none
_refine_ls_goodness_of_fit_ref 1.047
_refine_ls_hydrogen_treatment mixed
_refine_ls_matrix_type full
_refine_ls_number_parameters 1009
_refine_ls_number_reflns 12163
_refine_ls_number_restraints 0
_refine_ls_restrained_S_all 1.047
_refine_ls_R_factor_all 0.0369
_refine_ls_R_factor_gt 0.0280
_refine_ls_shift/su_max 0.001
_refine_ls_shift/su_mean 0.000
_refine_ls_structure_factor_coef Fsqd
_refine_ls_weighting_details 'calc w=1/[\s^2^(Fo^2^)+(0.0374P)^2^+15.7096P] where P=(Fo^2^+2Fc^2^)/3'
_refine_ls_weighting_scheme calc
_refine_ls_wR_factor_gt 0.0712
_refine_ls_wR_factor_ref 0.0752
_reflns_number_gt 10315
_reflns_number_total 12163
_reflns_threshold_expression >2sigma(I)
_cod_data_source_file ic500062j_si_002.cif
_cod_data_source_block compound_3
_cod_depositor_comments 'Adding full bibliography for 4338332--4338336.cif.'
_cod_original_sg_symbol_H-M P2(1)/c
_cod_database_code 4338335

loop_
_symmetry_equiv_pos_as_xyz
'x, y, z'
'-x, y+1/2, -z+1/2'
'-x, -y, -z'
'x, -y-1/2, z-1/2'

loop_
_atom_site_label
_atom_site_type_symbol
_atom_site_fract_x
_atom_site_fract_y
_atom_site_fract_z
_atom_site_U_iso_or_equiv
_atom_site_adp_type
_atom_site_occupancy
_atom_site_symmetry_multiplicity
_atom_site_calc_flag
_atom_site_refinement_flags
C1 C 0.1650(7) 0.5406(7) 0.3978(3) 0.037(3) Uani 1 1 d .
C2 C 0.1723(7) 0.1958(8) 0.3926(3) 0.038(3) Uani 1 1 d .
C3 C 0.0486(6) 0.2327(8) 0.3788(3) 0.035(3) Uani 1 1 d .
C4 C 0.6459(6) 0.4486(7) 0.1511(4) 0.038(3) Uani 1 1 d .
H4 H 0.5947 0.4520 0.1524 0.045 Uiso 1 1 calc R
C5 C 0.7353(5) 0.2281(7) 0.0134(3) 0.025(2) Uani 1 1 d .
C6 C 0.6861(6) 0.4983(8) 0.1832(4) 0.036(3) Uani 1 1 d .
H6 H 0.6631 0.5336 0.2069 0.043 Uiso 1 1 calc R
C7 C 0.7625(6) 0.4957(8) 0.1803(4) 0.040(3) Uani 1 1 d .
H7 H 0.7913 0.5322 0.2013 0.048 Uiso 1 1 calc R
C8 C 0.7957(5) 0.4390(8) 0.1464(3) 0.031(2) Uani 1 1 d .
H8 H 0.8468 0.4341 0.1451 0.038 Uiso 1 1 calc R
C9 C 0.7517(5) 0.3899(7) 0.1145(3) 0.026(2) Uani 1 1 d .
C10 C 0.7797(5) 0.3273(7) 0.0754(3) 0.026(2) Uani 1 1 d .
C11 C 0.8521(6) 0.3064(8) 0.0645(4) 0.039(3) Uani 1 1 d .
H11 H 0.8909 0.3334 0.0818 0.047 Uiso 1 1 calc R
C12 C 0.8654(7) 0.2444(8) 0.0272(4) 0.046(3) Uani 1 1 d .
H12 H 0.9138 0.2288 0.0196 0.055 Uiso 1 1 calc R
C13 C 0.8081(6) 0.2049(8) 0.0010(4) 0.034(3) Uani 1 1 d .
H13 H 0.8174 0.1638 -0.0244 0.041 Uiso 1 1 calc R
C14 C 0.6614(8) 0.1368(8) -0.0494(5) 0.055(4) Uani 1 1 d .
H14 H 0.7040 0.1121 -0.0631 0.066 Uiso 1 1 calc R
C15 C 0.5968(8) 0.1146(9) -0.0673(5) 0.055(3) Uani 1 1 d .
H15 H 0.5941 0.0729 -0.0931 0.067 Uiso 1 1 calc R
C16 C 0.5317(7) 0.1518(9) -0.0485(5) 0.055(4) Uani 1 1 d .
H16 H 0.4858 0.1395 -0.0622 0.066 Uiso 1 1 calc R
C17 C 0.5399(6) 0.2101(8) -0.0069(4) 0.038(3) Uani 1 1 d .
H17 H 0.4980 0.2336 0.0079 0.046 Uiso 1 1 calc R
C18 C 0.6670(6) 0.1970(7) -0.0103(3) 0.029(2) Uani 1 1 d .
C19 C 0.3115(7) 0.1879(9) 0.3961(4) 0.047(3) Uani 1 1 d .
H19 H 0.3109 0.1462 0.4220 0.056 Uiso 1 1 calc R
C20 C 0.3785(8) 0.2161(10) 0.3769(4) 0.057(4) Uani 1 1 d .
H20 H 0.4227 0.1928 0.3896 0.069 Uiso 1 1 calc R
C21 C 0.3787(7) 0.2781(10) 0.3393(4) 0.053(3) Uani 1 1 d .
H21 H 0.4226 0.2981 0.3257 0.063 Uiso 1 1 calc R
C22 C 0.3111(6) 0.3100(8) 0.3223(4) 0.039(3) Uani 1 1 d .
H22 H 0.3106 0.3522 0.2966 0.047 Uiso 1 1 calc R
C23 C 0.2463(6) 0.2215(8) 0.3769(3) 0.032(2) Uani 1 1 d .
C24 C 0.1522(8) 0.1250(9) 0.4269(4) 0.050(3) Uani 1 1 d .
H24 H 0.1877 0.0896 0.4438 0.061 Uiso 1 1 calc R
C25 C 0.0778(7) 0.1106(9) 0.4342(4) 0.047(3) Uani 1 1 d .
H25 H 0.0633 0.0629 0.4558 0.056 Uiso 1 1 calc R
C26 C 0.0262(7) 0.1626(9) 0.4115(4) 0.052(3) Uani 1 1 d .
H26 H -0.0236 0.1524 0.4174 0.062 Uiso 1 1 calc R
C27 C -0.0761(6) 0.3063(8) 0.3548(4) 0.041(3) Uani 1 1 d .
H27 H -0.1012 0.2684 0.3767 0.049 Uiso 1 1 calc R
C28 C 0.0002(6) 0.2964(8) 0.3499(3) 0.031(2) Uani 1 1 d .
C29 C 0.0003(6) 0.4140(8) 0.2900(4) 0.039(3) Uani 1 1 d .
H29 H 0.0258 0.4498 0.2676 0.047 Uiso 1 1 calc R
C30 C -0.0759(6) 0.4278(9) 0.2936(5) 0.049(3) Uani 1 1 d .
H30 H -0.1008 0.4726 0.2742 0.059 Uiso 1 1 calc R
C31 C -0.1132(6) 0.3729(9) 0.3268(4) 0.045(3) Uani 1 1 d .
H31 H -0.1638 0.3813 0.3301 0.054 Uiso 1 1 calc R
C32 C 0.3974(7) 0.7960(12) 0.2451(5) 0.066(4) Uani 1 1 d .
H32 H 0.4410 0.8185 0.2319 0.080 Uiso 1 1 calc R
C33 C 0.3994(7) 0.7345(10) 0.2837(5) 0.058(4) Uani 1 1 d .
H33 H 0.4448 0.7147 0.2960 0.070 Uiso 1 1 calc R
C34 C 0.3362(6) 0.7021(8) 0.3041(4) 0.037(3) Uani 1 1 d .
C35 C 0.2651(7) 0.7889(9) 0.2485(4) 0.047(3) Uani 1 1 d .
H35 H 0.2191 0.8067 0.2364 0.057 Uiso 1 1 calc R
C36 C 0.3883(8) 0.5993(10) 0.3718(5) 0.063(4) Uani 1 1 d .
H36 H 0.4371 0.6155 0.3655 0.075 Uiso 1 1 calc R
C37 C 0.3311(6) 0.6378(8) 0.3436(5) 0.043(3) Uani 1 1 d .
C38 C 0.3725(8) 0.5384(10) 0.4083(5) 0.063(4) Uani 1 1 d .
H38 H 0.4112 0.5127 0.4262 0.076 Uiso 1 1 calc R
C39 C 0.3026(8) 0.5140(9) 0.4194(5) 0.058(4) Uani 1 1 d .
H39 H 0.2928 0.4729 0.4447 0.070 Uiso 1 1 calc R
C40 C 0.2447(7) 0.5529(7) 0.3914(3) 0.037(3) Uani 1 1 d .
C41 C 0.1329(8) 0.4806(8) 0.4306(4) 0.047(3) Uani 1 1 d .
H41 H 0.1626 0.4428 0.4505 0.057 Uiso 1 1 calc R
C42 C 0.0589(8) 0.4760(8) 0.4343(4) 0.049(3) Uani 1 1 d .
H42 H 0.0373 0.4345 0.4563 0.058 Uiso 1 1 calc R
C43 C 0.0160(7) 0.5335(8) 0.4050(4) 0.047(3) Uani 1 1 d .
H43 H -0.0352 0.5330 0.4075 0.057 Uiso 1 1 calc R
C44 C 0.0493(6) 0.5912(8) 0.3723(4) 0.036(3) Uani 1 1 d .
H44 H 0.0200 0.6303 0.3527 0.043 Uiso 1 1 calc R
C45 C 0.3295(8) 0.8239(11) 0.2263(5) 0.062(4) Uani 1 1 d .
H45 H 0.3264 0.8643 0.2000 0.074 Uiso 1 1 calc R
Cu1 Cu 0.62460(6) 0.32319(8) 0.06446(4) 0.0228(2) Uani 1 1 d .
Cu2 Cu 0.14532(7) 0.31843(9) 0.31569(4) 0.0258(3) Uani 1 1 d .
Cu3 Cu 0.18158(7) 0.66717(9) 0.31813(4) 0.0272(3) Uani 1 1 d .
N1 N 0.7249(4) 0.2865(5) 0.0504(3) 0.0258(18) Uani 1 1 d .
N2 N 0.6769(4) 0.3940(6) 0.1169(2) 0.0219(17) Uani 1 1 d .
N3 N 0.6048(5) 0.2309(6) 0.0108(3) 0.029(2) Uani 1 1 d .
N4 N 0.2476(5) 0.2844(6) 0.3403(3) 0.031(2) Uani 1 1 d .
N5 N 0.1190(5) 0.2437(6) 0.3699(3) 0.030(2) Uani 1 1 d .
N6 N 0.0374(4) 0.3512(6) 0.3176(3) 0.0283(19) Uani 1 1 d .
N7 N 0.1225(5) 0.5938(6) 0.3672(3) 0.030(2) Uani 1 1 d .
N8 N 0.2619(5) 0.6134(6) 0.3550(3) 0.033(2) Uani 1 1 d .
N9 N 0.2686(5) 0.7309(6) 0.2862(3) 0.034(2) Uani 1 1 d .
O1 O 0.3893(3) 0.2489(4) 0.0664(2) 0.0238(14) Uani 1 1 d .
O2 O 0.4513(3) 0.2309(5) 0.1535(2) 0.0246(14) Uani 1 1 d .
O3 O 0.5269(3) 0.3291(5) 0.0864(2) 0.0240(15) Uani 1 1 d .
O4 O 0.4659(3) 0.4368(4) 0.1549(2) 0.0238(14) Uani 1 1 d .
O5 O 0.4020(3) 0.4435(4) 0.0695(2) 0.0210(13) Uani 1 1 d .
O6 O 0.3756(3) 0.5375(4) -0.0176(2) 0.0266(15) Uani 1 1 d .
O7 O 0.3082(4) 0.3592(4) 0.0119(2) 0.0235(14) Uani 1 1 d .
O8 O 0.2972(4) 0.0935(4) 0.0577(2) 0.0275(15) Uani 1 1 d .
O9 O 0.3540(4) 0.1744(5) -0.0229(2) 0.0300(16) Uani 1 1 d .
O10 O 0.1776(4) 0.1440(4) 0.1643(2) 0.0280(16) Uani 1 1 d .
O11 O 0.3255(3) 0.6184(4) 0.0653(2) 0.0222(14) Uani 1 1 d .
O12 O 0.2046(3) 0.5749(4) 0.1698(2) 0.0228(14) Uani 1 1 d .
O13 O 0.0812(3) 0.4787(4) 0.1964(2) 0.0196(13) Uani 1 1 d .
O14 O 0.1794(3) 0.3627(4) 0.1693(2) 0.0161(13) Uani 1 1 d .
O15 O 0.0800(3) 0.2792(4) 0.1018(2) 0.0226(14) Uani 1 1 d .
O16 O 0.0669(3) 0.2695(4) 0.1936(2) 0.0226(14) Uani 1 1 d .
O17 O 0.3447(3) 0.3493(4) 0.1473(2) 0.0237(15) Uani 1 1 d .
O18 O 0.0920(3) 0.4725(4) 0.1032(2) 0.0202(14) Uani 1 1 d .
O19 O 0.1786(3) 0.6276(4) 0.0817(2) 0.0230(14) Uani 1 1 d .
O20 O 0.1688(4) 0.5569(4) 0.2644(2) 0.0266(15) Uani 1 1 d .
O21 O 0.3209(4) 0.1363(4) 0.1501(2) 0.0299(17) Uani 1 1 d .
O22 O 0.1522(4) 0.1080(4) 0.0752(2) 0.0298(16) Uani 1 1 d .
O23 O 0.0552(4) 0.2009(5) 0.0139(3) 0.0392(18) Uani 1 1 d .
O24 O 0.0793(3) 0.5599(5) 0.0159(2) 0.0256(15) Uani 1 1 d .
O25 O 0.2284(3) 0.5273(4) 0.0080(2) 0.0226(14) Uani 1 1 d .
O26 O 0.2724(4) 0.7459(4) 0.1339(2) 0.0331(17) Uani 1 1 d .
O27 O 0.1681(3) 0.3580(4) 0.2550(2) 0.0195(13) Uani 1 1 d .
O28 O 0.4033(3) 0.3391(5) 0.2282(2) 0.0274(15) Uani 1 1 d .
O29 O 0.2885(3) 0.4627(4) 0.2241(2) 0.0230(14) Uani 1 1 d .
O30 O 0.2083(4) 0.2073(4) 0.0040(2) 0.0262(15) Uani 1 1 d .
O31 O 0.3454(3) 0.5645(4) 0.1558(2) 0.0244(14) Uani 1 1 d .
O32 O 0.2514(3) 0.4670(4) 0.0902(2) 0.0186(13) Uani 1 1 d .
O33 O 0.2375(3) 0.2538(4) 0.0881(2) 0.0199(13) Uani 1 1 d .
O34 O 0.1414(3) 0.3723(4) 0.0324(2) 0.0242(14) Uani 1 1 d .
O35 O 0.1402(4) 0.1654(5) 0.2593(2) 0.0300(16) Uani 1 1 d .
O36 O 0.2725(3) 0.2364(5) 0.2206(2) 0.0276(15) Uani 1 1 d .
O37 O -0.0311(3) 0.3858(5) 0.1483(2) 0.0281(15) Uani 1 1 d .
O38 O 0.4320(4) 0.5370(6) 0.2361(2) 0.0388(18) Uani 1 1 d .
O39 O 0.4037(4) 0.1332(5) 0.2320(3) 0.044(2) Uani 1 1 d .
O40 O 0.2394(4) -0.0308(5) 0.1240(3) 0.042(2) Uani 1 1 d .
O41 O 0.0170(4) 0.6495(5) 0.2356(3) 0.045(2) Uani 1 1 d .
O42 O 0.4810(8) 0.9723(9) 0.1804(5) 0.119(5) Uani 1 1 d .
O43 O 0.1034(4) 0.7502(5) 0.2910(2) 0.0320(16) Uani 1 1 d .
W1 W 0.26638(2) 0.62253(3) 0.120313(12) 0.02102(9) Uani 1 1 d .
W2 W 0.06425(2) 0.38114(3) 0.150133(12) 0.01920(9) Uani 1 1 d .
W3 W 0.18824(2) 0.48075(3) 0.217285(12) 0.01745(9) Uani 1 1 d .
W4 W 0.16721(2) 0.23651(3) 0.211413(12) 0.02005(9) Uani 1 1 d .
W5 W 0.32764(2) 0.49552(3) 0.030235(12) 0.01898(9) Uani 1 1 d .
W6 W 0.43652(2) 0.33446(3) 0.108401(13) 0.02079(9) Uani 1 1 d .
W7 W 0.14716(2) 0.50875(3) 0.049457(12) 0.02010(9) Uani 1 1 d .
W8 W 0.30716(2) 0.21994(3) 0.024083(13) 0.02146(9) Uani 1 1 d .
W9 W 0.12784(2) 0.23477(3) 0.048678(14) 0.02499(10) Uani 1 1 d .
W10 W 0.24119(2) 0.09460(3) 0.113025(14) 0.02651(10) Uani 1 1 d .
W11 W 0.36819(2) 0.22313(3) 0.196196(14) 0.02845(10) Uani 1 1 d .
W12 W 0.38787(2) 0.46598(3) 0.195425(13) 0.02390(9) Uani 1 1 d .

loop_
_atom_site_aniso_label
_atom_site_aniso_U_11
_atom_site_aniso_U_22
_atom_site_aniso_U_33
_atom_site_aniso_U_23
_atom_site_aniso_U_13
_atom_site_aniso_U_12
C1 0.052(8) 0.032(5) 0.026(5) -0.002(4) -0.005(5) 0.010(5)
C2 0.055(8) 0.037(6) 0.021(5) 0.000(4) 0.004(5) -0.010(6)
C3 0.052(7) 0.043(6) 0.009(4) -0.003(4) 0.006(5) -0.020(6)
C4 0.036(7) 0.036(6) 0.042(6) 0.008(5) 0.011(5) 0.000(5)
C5 0.028(6) 0.025(5) 0.022(5) 0.009(4) 0.007(4) 0.009(4)
C6 0.044(7) 0.035(6) 0.030(6) -0.001(5) 0.004(5) -0.007(5)
C7 0.028(6) 0.036(6) 0.055(7) 0.000(5) -0.009(5) -0.005(5)
C8 0.013(5) 0.045(6) 0.036(6) 0.007(5) -0.010(4) -0.004(5)
C9 0.020(5) 0.030(5) 0.029(5) 0.010(4) -0.001(4) 0.003(4)
C10 0.010(5) 0.030(5) 0.038(6) 0.007(4) 0.001(4) -0.003(4)
C11 0.012(5) 0.046(6) 0.059(7) 0.026(6) 0.009(5) 0.007(5)
C12 0.030(7) 0.045(7) 0.063(8) 0.016(6) 0.018(6) 0.010(6)
C13 0.023(6) 0.048(6) 0.032(6) 0.010(5) 0.010(5) 0.007(5)
C14 0.060(9) 0.033(6) 0.072(9) -0.011(6) 0.037(8) 0.002(6)
C15 0.061(9) 0.050(7) 0.055(8) -0.020(6) 0.002(7) -0.002(7)
C16 0.039(7) 0.057(8) 0.069(9) -0.028(7) 0.016(7) -0.006(6)
C17 0.026(6) 0.052(7) 0.036(6) -0.014(5) 0.007(5) 0.004(5)
C18 0.040(6) 0.019(5) 0.028(5) -0.003(4) 0.015(5) 0.000(5)
C19 0.054(8) 0.066(8) 0.020(5) 0.005(5) -0.010(5) -0.004(7)
C20 0.064(9) 0.082(9) 0.026(6) -0.014(6) -0.028(6) 0.019(8)
C21 0.042(8) 0.075(9) 0.041(7) -0.001(6) 0.003(6) 0.003(7)
C22 0.046(7) 0.050(7) 0.022(5) 0.003(5) 0.001(5) -0.001(6)
C23 0.036(6) 0.040(6) 0.021(5) -0.004(4) -0.003(4) 0.001(5)
C24 0.068(9) 0.065(8) 0.018(5) 0.002(5) -0.009(6) -0.020(7)
C25 0.063(9) 0.055(7) 0.022(6) 0.022(5) -0.012(6) -0.017(7)
C26 0.053(8) 0.058(7) 0.045(7) 0.013(6) 0.005(6) -0.037(7)
C27 0.033(7) 0.055(7) 0.034(6) -0.006(5) 0.016(5) -0.022(6)
C28 0.035(6) 0.043(6) 0.016(5) -0.001(4) 0.007(4) -0.003(5)
C29 0.039(7) 0.047(6) 0.032(6) -0.005(5) 0.004(5) 0.006(6)
C30 0.027(6) 0.045(7) 0.074(9) -0.017(6) 0.014(6) 0.006(6)
C31 0.028(6) 0.074(8) 0.033(6) -0.021(6) -0.002(5) 0.011(6)
C32 0.028(7) 0.097(11) 0.075(10) -0.025(9) 0.024(7) -0.015(8)
C33 0.031(7) 0.070(9) 0.073(10) -0.026(8) 0.009(7) -0.004(7)
C34 0.018(6) 0.044(6) 0.050(7) -0.020(5) 0.006(5) -0.002(5)
C35 0.049(8) 0.061(8) 0.031(6) 0.000(6) -0.007(5) -0.020(6)
C36 0.054(9) 0.062(9) 0.072(10) -0.028(8) -0.017(7) 0.003(7)
C37 0.021(6) 0.035(6) 0.073(9) -0.024(6) -0.012(6) 0.008(5)
C38 0.050(9) 0.062(9) 0.077(10) 0.007(8) -0.030(7) 0.016(7)
C39 0.051(9) 0.043(7) 0.079(10) 0.001(6) -0.028(7) 0.018(7)
C40 0.060(8) 0.025(5) 0.026(5) 0.000(4) -0.018(5) 0.013(5)
C41 0.070(10) 0.033(6) 0.039(7) 0.003(5) -0.009(6) 0.001(6)
C42 0.067(9) 0.034(6) 0.045(7) 0.007(5) 0.017(7) -0.003(6)
C43 0.050(8) 0.036(6) 0.057(8) -0.006(6) 0.018(6) 0.001(6)
C44 0.025(6) 0.036(6) 0.047(7) -0.003(5) 0.002(5) 0.008(5)
C45 0.064(10) 0.079(9) 0.043(8) -0.006(7) 0.016(7) -0.030(8)
Cu1 0.0137(6) 0.0270(6) 0.0278(6) -0.0016(5) 0.0075(5) 0.0015(5)
Cu2 0.0252(7) 0.0327(6) 0.0198(6) 0.0050(5) 0.0075(5) -0.0015(5)
Cu3 0.0222(6) 0.0330(6) 0.0262(6) -0.0044(5) -0.0022(5) 0.0039(5)
N1 0.018(4) 0.019(4) 0.041(5) 0.008(3) 0.010(4) 0.008(3)
N2 0.011(4) 0.035(4) 0.020(4) 0.000(3) 0.002(3) 0.005(3)
N3 0.020(5) 0.023(4) 0.044(5) -0.002(4) 0.017(4) 0.001(4)
N4 0.025(5) 0.053(5) 0.015(4) 0.006(4) 0.004(3) 0.001(4)
N5 0.038(5) 0.040(5) 0.011(4) 0.005(3) 0.006(4) -0.004(4)
N6 0.016(4) 0.032(4) 0.037(5) 0.001(4) 0.005(4) -0.001(4)
N7 0.044(6) 0.029(4) 0.018(4) -0.007(3) -0.002(4) 0.003(4)
N8 0.029(5) 0.033(5) 0.036(5) -0.017(4) -0.013(4) 0.011(4)
N9 0.022(5) 0.047(5) 0.032(5) -0.015(4) 0.002(4) -0.002(4)
O1 0.019(3) 0.023(3) 0.029(4) -0.002(3) 0.009(3) 0.005(3)
O2 0.010(3) 0.034(4) 0.029(4) 0.009(3) 0.004(3) 0.009(3)
O3 0.017(3) 0.030(3) 0.025(3) 0.004(3) 0.010(3) 0.006(3)
O4 0.012(3) 0.032(3) 0.027(3) -0.002(3) 0.005(3) -0.002(3)
O5 0.017(3) 0.021(3) 0.025(3) 0.001(3) 0.001(3) -0.006(3)
O6 0.020(4) 0.027(3) 0.033(4) 0.004(3) 0.008(3) -0.001(3)
O7 0.024(4) 0.023(3) 0.024(3) 0.001(3) 0.007(3) -0.003(3)
O8 0.029(4) 0.017(3) 0.036(4) -0.004(3) 0.013(3) 0.001(3)
O9 0.033(4) 0.026(3) 0.031(4) -0.004(3) 0.008(3) -0.003(3)
O10 0.023(4) 0.020(3) 0.041(4) 0.000(3) 0.018(3) 0.002(3)
O11 0.020(3) 0.018(3) 0.028(3) 0.006(3) 0.004(3) -0.003(3)
O12 0.019(3) 0.020(3) 0.029(3) 0.000(3) 0.011(3) 0.000(3)
O13 0.018(3) 0.020(3) 0.021(3) 0.000(2) 0.006(3) 0.002(3)
O14 0.015(3) 0.015(3) 0.019(3) 0.002(2) 0.009(2) -0.001(2)
O15 0.018(3) 0.024(3) 0.026(3) -0.001(3) 0.005(3) 0.000(3)
O16 0.016(3) 0.021(3) 0.030(4) 0.001(3) 0.011(3) 0.001(3)
O17 0.016(3) 0.023(3) 0.032(4) 0.007(3) 0.010(3) 0.006(3)
O18 0.019(3) 0.020(3) 0.022(3) -0.001(2) 0.008(3) 0.003(3)
O19 0.025(4) 0.023(3) 0.021(3) -0.002(3) 0.005(3) 0.002(3)
O20 0.027(4) 0.029(3) 0.024(3) -0.005(3) 0.006(3) 0.002(3)
O21 0.028(4) 0.018(3) 0.045(4) 0.011(3) 0.018(3) 0.014(3)
O22 0.030(4) 0.023(3) 0.037(4) -0.011(3) 0.012(3) -0.008(3)
O23 0.024(4) 0.050(4) 0.044(4) -0.023(4) 0.003(3) 0.001(4)
O24 0.020(4) 0.034(4) 0.024(3) 0.004(3) -0.001(3) 0.005(3)
O25 0.020(4) 0.022(3) 0.027(3) 0.004(3) 0.005(3) 0.004(3)
O26 0.060(5) 0.018(3) 0.021(3) -0.003(3) 0.000(3) 0.000(3)
O27 0.015(3) 0.026(3) 0.018(3) 0.000(2) 0.003(3) 0.000(3)
O28 0.013(3) 0.042(4) 0.027(4) 0.008(3) 0.006(3) 0.006(3)
O29 0.016(3) 0.032(3) 0.021(3) 0.004(3) 0.001(3) 0.002(3)
O30 0.027(4) 0.029(3) 0.022(3) -0.005(3) 0.002(3) -0.008(3)
O31 0.018(3) 0.023(3) 0.032(4) -0.004(3) 0.005(3) -0.007(3)
O32 0.018(3) 0.017(3) 0.021(3) 0.000(2) -0.001(3) 0.003(3)
O33 0.023(4) 0.019(3) 0.017(3) 0.004(2) 0.001(3) -0.003(3)
O34 0.021(4) 0.026(3) 0.026(3) -0.005(3) 0.003(3) 0.003(3)
O35 0.022(4) 0.030(3) 0.039(4) 0.011(3) 0.012(3) 0.002(3)
O36 0.018(4) 0.038(4) 0.027(4) 0.007(3) 0.011(3) 0.008(3)
O37 0.010(3) 0.038(4) 0.036(4) -0.004(3) 0.004(3) -0.002(3)
O38 0.028(4) 0.056(5) 0.032(4) -0.010(3) 0.001(3) -0.002(4)
O39 0.029(4) 0.054(5) 0.048(5) 0.030(4) 0.002(4) 0.014(4)
O40 0.053(5) 0.016(3) 0.057(5) 0.004(3) 0.034(4) 0.002(3)
O41 0.033(5) 0.044(4) 0.059(5) -0.007(4) 0.000(4) 0.012(4)
O42 0.124(12) 0.101(9) 0.132(12) -0.029(8) 0.019(9) -0.002(8)
O43 0.023(4) 0.037(4) 0.036(4) 0.004(3) -0.001(3) 0.011(3)
W1 0.0272(2) 0.01526(17) 0.02077(19) -0.00118(14) 0.00545(16) -0.00201(16)
W2 0.01042(18) 0.02559(19) 0.02166(19) 0.00041(15) 0.00284(14) 0.00109(15)
W3 0.01566(19) 0.01886(17) 0.01793(18) -0.00095(14) 0.00495(14) 0.00089(15)
W4 0.0190(2) 0.01885(18) 0.02251(19) 0.00361(14) 0.00719(15) 0.00227(15)
W5 0.0185(2) 0.01948(18) 0.01917(18) 0.00197(14) 0.00686(15) 0.00018(15)
W6 0.01207(19) 0.02747(19) 0.02298(19) 0.00092(15) 0.00673(15) 0.00258(16)
W7 0.0167(2) 0.02375(19) 0.01988(19) 0.00215(14) 0.00180(15) 0.00308(16)
W8 0.0211(2) 0.02032(18) 0.0232(2) -0.00445(15) 0.00913(16) -0.00176(16)
W9 0.0184(2) 0.0261(2) 0.0305(2) -0.00991(16) 0.00440(16) -0.00333(17)
W10 0.0303(2) 0.01443(18) 0.0352(2) 0.00056(15) 0.01641(18) 0.00127(16)
W11 0.0179(2) 0.0357(2) 0.0318(2) 0.01505(17) 0.00485(17) 0.00524(18)
W12 0.0152(2) 0.0344(2) 0.0222(2) -0.00459(16) 0.00110(15) 0.00135(17)

loop_
_atom_type_symbol
_atom_type_description
_atom_type_scat_dispersion_real
_atom_type_scat_dispersion_imag
_atom_type_scat_source
C C 0.0033 0.0016 'International Tables Vol C Tables 4.2.6.8 and 6.1.1.4'
H H 0.0000 0.0000 'International Tables Vol C Tables 4.2.6.8 and 6.1.1.4'
N N 0.0061 0.0033 'International Tables Vol C Tables 4.2.6.8 and 6.1.1.4'
O O 0.0106 0.0060 'International Tables Vol C Tables 4.2.6.8 and 6.1.1.4'
Cu Cu 0.3201 1.2651 'International Tables Vol C Tables 4.2.6.8 and 6.1.1.4'
W W -0.8490 6.8722 'International Tables Vol C Tables 4.2.6.8 and 6.1.1.4'

loop_
_geom_angle_atom_site_label_1
_geom_angle_atom_site_label_2
_geom_angle_atom_site_label_3
_geom_angle
_geom_angle_site_symmetry_3
N7 C1 C41 120.6(11) .
N7 C1 C40 114.1(9) .
C41 C1 C40 125.3(11) .
N5 C2 C24 118.3(11) .
N5 C2 C23 113.6(9) .
C24 C2 C23 128.1(12) .
N5 C3 C26 120.0(11) .
N5 C3 C28 113.6(8) .
C26 C3 C28 126.3(11) .
C6 C4 N2 122.7(10) .
N1 C5 C13 118.3(10) .
N1 C5 C18 114.2(8) .
C13 C5 C18 127.4(9) .
C4 C6 C7 118.6(10) .
C8 C7 C6 119.9(10) .
C9 C8 C7 118.7(9) .
N2 C9 C8 121.2(9) .
N2 C9 C10 114.1(9) .
C8 C9 C10 124.7(9) .
N1 C10 C11 119.8(10) .
N1 C10 C9 112.1(8) .
C11 C10 C9 128.0(10) .
C12 C11 C10 118.2(11) .
C11 C12 C13 121.1(10) .
C12 C13 C5 118.6(10) .
C15 C14 C18 120.4(12) .
C14 C15 C16 121.7(12) .
C15 C16 C17 115.9(12) .
N3 C17 C16 121.7(10) .
N3 C18 C14 120.1(11) .
N3 C18 C5 113.4(8) .
C14 C18 C5 126.5(10) .
C23 C19 C20 120.1(11) .
C21 C20 C19 119.4(12) .
C20 C21 C22 117.3(12) .
N4 C22 C21 123.9(10) .
N4 C23 C19 119.6(10) .
N4 C23 C2 114.5(9) .
C19 C23 C2 125.9(10) .
C25 C24 C2 117.2(12) .
C26 C25 C24 122.4(10) .
C25 C26 C3 118.2(12) .
C31 C27 C28 118.7(10) .
N6 C28 C27 121.0(10) .
N6 C28 C3 113.3(9) .
C27 C28 C3 125.6(9) .
N6 C29 C30 122.1(11) .
C31 C30 C29 118.0(12) .
C27 C31 C30 120.6(11) .
C33 C32 C45 119.2(12) .
C34 C33 C32 121.4(13) .
C33 C34 N9 119.9(12) .
C33 C34 C37 126.5(12) .
N9 C34 C37 113.6(9) .
N9 C35 C45 121.8(12) .
C38 C36 C37 120.2(14) .
N8 C37 C36 117.1(12) .
N8 C37 C34 114.2(10) .
C36 C37 C34 128.7(12) .
C39 C38 C36 122.2(13) .
C38 C39 C40 118.0(13) .
N8 C40 C39 118.8(12) .
N8 C40 C1 113.4(9) .
C39 C40 C1 127.7(11) .
C42 C41 C1 120.8(12) .
C41 C42 C43 118.8(11) .
C44 C43 C42 119.1(12) .
N7 C44 C43 122.6(11) .
C32 C45 C35 117.8(13) .
O3 Cu1 N1 165.8(3) .
O3 Cu1 N3 97.1(3) .
N1 Cu1 N3 81.0(3) .
O3 Cu1 N2 99.5(3) .
N1 Cu1 N2 80.8(3) .
N3 Cu1 N2 161.2(3) .
O3 Cu1 O6 99.6(2) 3_665
N1 Cu1 O6 94.5(3) 3_665
N3 Cu1 O6 92.8(3) 3_665
N2 Cu1 O6 93.1(3) 3_665
O27 Cu2 N5 164.6(3) .
O27 Cu2 N6 101.0(3) .
N5 Cu2 N6 80.7(4) .
O27 Cu2 N4 100.2(3) .
N5 Cu2 N4 80.5(3) .
N6 Cu2 N4 158.0(3) .
N8 Cu3 O43 165.7(3) .
N8 Cu3 N9 79.6(4) .
O43 Cu3 N9 98.4(3) .
N8 Cu3 N7 80.7(4) .
O43 Cu3 N7 99.5(3) .
N9 Cu3 N7 159.7(4) .
N8 Cu3 O20 102.3(3) .
O43 Cu3 O20 91.8(3) .
N9 Cu3 O20 92.3(3) .
N7 Cu3 O20 96.6(3) .
C5 N1 C10 123.8(8) .
C5 N1 Cu1 117.2(7) .
C10 N1 Cu1 118.7(6) .
C4 N2 C9 118.8(9) .
C4 N2 Cu1 127.1(7) .
C9 N2 Cu1 113.9(6) .
C17 N3 C18 120.1(9) .
C17 N3 Cu1 125.7(7) .
C18 N3 Cu1 113.9(7) .
C22 N4 C23 119.7(9) .
C22 N4 Cu2 127.3(7) .
C23 N4 Cu2 112.8(7) .
C3 N5 C2 123.7(9) .
C3 N5 Cu2 118.0(7) .
C2 N5 Cu2 117.7(7) .
C29 N6 C28 119.5(9) .
C29 N6 Cu2 127.4(7) .
C28 N6 Cu2 113.1(7) .
C44 N7 C1 118.0(9) .
C44 N7 Cu3 128.3(7) .
C1 N7 Cu3 113.7(7) .
C37 N8 C40 123.8(10) .
C37 N8 Cu3 118.5(8) .
C40 N8 Cu3 117.8(7) .
C35 N9 C34 119.9(10) .
C35 N9 Cu3 125.7(8) .
C34 N9 Cu3 114.1(7) .
W6 O1 W8 150.1(3) .
W6 O2 W11 111.1(3) .
W6 O3 Cu1 178.6(4) .
W12 O4 W6 111.3(3) .
W5 O5 W6 148.2(3) .
W5 O6 Cu1 137.1(3) 3_665
W8 O7 W5 151.6(4) .
W10 O8 W8 117.4(3) .
W4 O10 W10 146.0(4) .
W1 O11 W5 118.0(3) .
W3 O12 W1 148.6(3) .
W2 O13 W3 111.5(3) .
W4 O14 W3 103.5(2) .
W4 O14 W2 97.5(2) .
W3 O14 W2 98.4(2) .
W9 O15 W2 150.7(3) .
W4 O16 W2 111.1(3) .
W6 O17 W12 97.3(3) .
W6 O17 W11 97.0(2) .
W12 O17 W11 94.3(3) .
W2 O18 W7 152.3(3) .
W7 O19 W1 119.0(3) .
W3 O20 Cu3 160.9(4) .
W10 O21 W11 153.4(3) .
W9 O22 W10 119.5(3) .
W7 O25 W5 118.7(3) .
Cu2 O27 W3 141.2(3) .
Cu2 O27 W4 110.2(3) .
W3 O27 W4 108.5(3) .
W11 O28 W12 115.2(3) .
W3 O29 W12 148.2(3) .
W8 O30 W9 119.2(3) .
W12 O31 W1 153.8(3) .
W5 O32 W1 93.7(2) .
W5 O32 W7 94.4(2) .
W1 O32 W7 93.8(2) .
W10 O33 W8 93.1(2) .
W10 O33 W9 94.3(2) .
W8 O33 W9 93.6(2) .
W7 O34 W9 150.5(4) .
W11 O36 W4 149.8(4) .
O26 W1 O31 103.0(3) .
O26 W1 O11 100.5(3) .
O31 W1 O11 90.3(3) .
O26 W1 O12 100.8(3) .
O31 W1 O12 84.8(3) .
O11 W1 O12 158.7(2) .
O26 W1 O19 98.5(3) .
O31 W1 O19 158.1(2) .
O11 W1 O19 89.5(3) .
O12 W1 O19 87.4(3) .
O26 W1 O32 170.3(3) .
O31 W1 O32 85.2(2) .
O11 W1 O32 74.1(2) .
O12 W1 O32 84.9(2) .
O19 W1 O32 73.7(2) .
O37 W2 O13 98.7(3) .
O37 W2 O18 103.2(3) .
O13 W2 O18 90.8(2) .
O37 W2 O16 93.7(3) .
O13 W2 O16 94.3(3) .
O18 W2 O16 161.4(2) .
O37 W2 O15 99.0(3) .
O13 W2 O15 162.3(3) .
O18 W2 O15 84.4(2) .
O16 W2 O15 85.4(2) .
O37 W2 O14 166.2(3) .
O13 W2 O14 75.6(2) .
O18 W2 O14 89.5(2) .
O16 W2 O14 74.5(2) .
O15 W2 O14 87.3(2) .
O37 W2 W4 127.9(2) .
O13 W2 W4 86.60(18) .
O18 W2 W4 128.62(18) .
O16 W2 W4 34.28(18) .
O15 W2 W4 83.23(18) .
O14 W2 W4 40.34(13) .
O37 W2 W3 133.7(2) .
O13 W2 W3 35.64(18) .
O18 W2 W3 88.33(19) .
O16 W2 W3 85.45(19) .
O15 W2 W3 126.96(18) .
O14 W2 W3 40.03(14) .
W4 W2 W3 61.561(12) .
O20 W3 O29 101.7(3) .
O20 W3 O12 102.0(3) .
O29 W3 O12 90.0(3) .
O20 W3 O27 91.1(3) .
O29 W3 O27 91.2(3) .
O12 W3 O27 166.3(2) .
O20 W3 O13 92.1(3) .
O29 W3 O13 166.1(2) .
O12 W3 O13 87.3(3) .
O27 W3 O13 88.3(2) .
O20 W3 O14 160.0(3) .
O29 W3 O14 92.2(2) .
O12 W3 O14 92.2(2) .
O27 W3 O14 74.2(2) .
O13 W3 O14 74.3(2) .
O20 W3 W2 124.2(2) .
O29 W3 W2 133.42(19) .
O12 W3 W2 87.6(2) .
O27 W3 W2 81.73(18) .
O13 W3 W2 32.89(15) .
O14 W3 W2 41.52(16) .
O35 W4 O10 104.2(3) .
O35 W4 O36 100.3(3) .
O10 W4 O36 89.5(3) .
O35 W4 O16 93.5(3) .
O10 W4 O16 93.6(3) .
O36 W4 O16 164.7(2) .
O35 W4 O27 87.1(3) .
O10 W4 O27 168.2(2) .
O36 W4 O27 85.2(3) .
O16 W4 O27 89.0(2) .
O35 W4 O14 158.1(2) .
O10 W4 O14 95.9(2) .
O36 W4 O14 88.2(2) .
O16 W4 O14 76.6(2) .
O27 W4 O14 73.4(2) .
O35 W4 W2 126.5(2) .
O10 W4 W2 93.7(2) .
O36 W4 W2 130.29(18) .
O16 W4 W2 34.59(17) .
O27 W4 W2 81.85(17) .
O14 W4 W2 42.13(16) .
O6 W5 O5 103.6(3) .
O6 W5 O11 98.8(3) .
O5 W5 O11 91.2(3) .
O6 W5 O7 100.4(3) .
O5 W5 O7 86.6(3) .
O11 W5 O7 160.7(2) .
O6 W5 O25 98.0(3) .
O5 W5 O25 158.3(2) .
O11 W5 O25 87.8(3) .
O7 W5 O25 87.2(3) .
O6 W5 O32 168.9(2) .
O5 W5 O32 85.4(2) .
O11 W5 O32 74.2(2) .
O7 W5 O32 86.5(2) .
O25 W5 O32 73.5(2) .
O3 W6 O1 99.5(3) .
O3 W6 O2 95.1(3) .
O1 W6 O2 93.1(3) .
O3 W6 O5 96.8(3) .
O1 W6 O5 86.8(3) .
O2 W6 O5 167.9(2) .
O3 W6 O4 91.5(3) .
O1 W6 O4 168.1(2) .
O2 W6 O4 90.5(3) .
O5 W6 O4 87.3(3) .
O3 W6 O17 166.9(3) .
O1 W6 O17 92.5(3) .
O2 W6 O17 78.9(2) .
O5 W6 O17 89.0(2) .
O4 W6 O17 77.1(2) .
O3 W6 W12 124.7(2) .
O1 W6 W12 135.84(17) .
O2 W6 W12 84.60(18) .
O5 W6 W12 86.99(17) .
O4 W6 W12 33.38(16) .
O17 W6 W12 43.70(19) .
O3 W6 W11 129.4(2) .
O1 W6 W11 92.70(18) .
O2 W6 W11 34.90(17) .
O5 W6 W11 132.96(17) .
O4 W6 W11 83.81(17) .
O17 W6 W11 43.98(17) .
W12 W6 W11 61.560(13) .
O24 W7 O34 101.8(3) .
O24 W7 O18 100.4(3) .
O34 W7 O18 86.4(2) .
O24 W7 O25 98.6(3) .
O34 W7 O25 90.3(2) .
O18 W7 O25 161.0(3) .
O24 W7 O19 98.6(3) .
O34 W7 O19 159.6(3) .
O18 W7 O19 88.6(2) .
O25 W7 O19 88.1(3) .
O24 W7 O32 168.7(2) .
O34 W7 O32 86.6(2) .
O18 W7 O32 87.7(2) .
O25 W7 O32 73.4(2) .
O19 W7 O32 73.5(2) .
O9 W8 O30 101.9(3) .
O9 W8 O7 101.3(3) .
O30 W8 O7 92.5(3) .
O9 W8 O1 100.3(3) .
O30 W8 O1 157.7(2) .
O7 W8 O1 84.9(3) .
O9 W8 O8 97.6(3) .
O30 W8 O8 88.9(3) .
O7 W8 O8 160.3(2) .
O1 W8 O8 86.5(3) .
O9 W8 O33 170.4(2) .
O30 W8 O33 74.5(2) .
O7 W8 O33 87.8(2) .
O1 W8 O33 83.3(2) .
O8 W8 O33 73.7(2) .
O23 W9 O15 101.6(3) .
O23 W9 O22 99.9(3) .
O15 W9 O22 93.7(3) .
O23 W9 O34 102.3(3) .
O15 W9 O34 87.5(2) .
O22 W9 O34 157.2(3) .
O23 W9 O30 98.0(3) .
O15 W9 O30 160.1(3) .
O22 W9 O30 85.7(3) .
O34 W9 O30 85.6(2) .
O23 W9 O33 168.3(3) .
O15 W9 O33 88.2(2) .
O22 W9 O33 72.9(2) .
O34 W9 O33 84.3(2) .
O30 W9 O33 72.6(2) .
O40 W10 O21 101.8(3) .
O40 W10 O8 99.1(3) .
O21 W10 O8 93.6(3) .
O40 W10 O22 100.2(3) .
O21 W10 O22 157.2(2) .
O8 W10 O22 88.9(3) .
O40 W10 O10 100.1(3) .
O21 W10 O10 86.0(3) .
O8 W10 O10 160.4(2) .
O22 W10 O10 84.3(3) .
O40 W10 O33 171.6(3) .
O21 W10 O33 85.3(2) .
O8 W10 O33 75.8(2) .
O22 W10 O33 73.3(2) .
O10 W10 O33 84.6(2) .
O39 W11 O36 100.6(3) .
O39 W11 O28 99.3(3) .
O36 W11 O28 92.7(3) .
O39 W11 O21 98.6(3) .
O36 W11 O21 84.9(3) .
O28 W11 O21 162.1(3) .
O39 W11 O2 97.4(3) .
O36 W11 O2 161.1(3) .
O28 W11 O2 90.3(3) .
O21 W11 O2 86.6(3) .
O39 W11 O17 168.8(3) .
O36 W11 O17 89.6(2) .
O28 W11 O17 75.6(3) .
O21 W11 O17 86.7(2) .
O2 W11 O17 73.0(2) .
O39 W11 W6 131.2(2) .
O36 W11 W6 128.08(19) .
O28 W11 W6 82.68(18) .
O21 W11 W6 84.93(17) .
O2 W11 W6 33.99(17) .
O17 W11 W6 39.02(14) .
O38 W12 O4 101.0(3) .
O38 W12 O31 102.1(3) .
O4 W12 O31 94.3(3) .
O38 W12 O28 95.1(3) .
O4 W12 O28 90.8(3) .
O31 W12 O28 160.7(3) .
O38 W12 O29 98.5(3) .
O4 W12 O29 160.2(3) .
O31 W12 O29 84.4(2) .
O28 W12 O29 84.6(2) .
O38 W12 O17 168.7(3) .
O4 W12 O17 74.4(2) .
O31 W12 O17 88.6(2) .
O28 W12 O17 74.9(3) .
O29 W12 O17 85.9(2) .
O38 W12 W6 135.7(2) .
O4 W12 W6 35.34(19) .
O31 W12 W6 91.45(18) .
O28 W12 W6 82.02(18) .
O29 W12 W6 124.90(18) .
O17 W12 W6 39.02(15) .

loop_
_geom_bond_atom_site_label_1
_geom_bond_atom_site_label_2
_geom_bond_distance
_geom_bond_site_symmetry_2
C1 N7 1.362(13) .
C1 C41 1.370(15) .
C1 C40 1.469(16) .
C2 N5 1.325(14) .
C2 C24 1.417(14) .
C2 C23 1.461(15) .
C3 N5 1.311(13) .
C3 C26 1.392(14) .
C3 C28 1.472(15) .
C4 C6 1.345(15) .
C4 N2 1.352(12) .
C5 N1 1.334(12) .
C5 C13 1.405(13) .
C5 C18 1.466(15) .
C6 C7 1.389(15) .
C7 C8 1.379(15) .
C8 C9 1.374(14) .
C9 N2 1.358(11) .
C9 C10 1.496(13) .
C10 N1 1.334(13) .
C10 C11 1.382(13) .
C11 C12 1.378(16) .
C12 C13 1.381(16) .
C14 C15 1.307(19) .
C14 C18 1.386(16) .
C15 C16 1.394(17) .
C16 C17 1.434(16) .
C17 N3 1.305(14) .
C18 N3 1.364(12) .
C19 C23 1.375(16) .
C19 C20 1.392(17) .
C20 C21 1.361(17) .
C21 C22 1.381(17) .
C22 N4 1.313(13) .
C23 N4 1.347(12) .
C24 C25 1.380(17) .
C25 C26 1.330(17) .
C27 C31 1.371(16) .
C27 C28 1.397(15) .
C28 N6 1.367(12) .
C29 N6 1.333(13) .
C29 C30 1.397(15) .
C30 C31 1.387(16) .
C32 C33 1.38(2) .
C32 C45 1.39(2) .
C33 C34 1.364(15) .
C34 N9 1.376(14) .
C34 C37 1.429(17) .
C35 N9 1.334(14) .
C35 C45 1.416(16) .
C36 C38 1.362(19) .
C36 C37 1.406(18) .
C37 N8 1.340(14) .
C38 C39 1.350(18) .
C39 C40 1.413(16) .
C40 N8 1.361(13) .
C41 C42 1.349(17) .
C42 C43 1.374(17) .
C43 C44 1.363(15) .
C44 N7 1.337(13) .
Cu1 O3 1.888(6) .
Cu1 N1 1.930(7) .
Cu1 N3 2.004(8) .
Cu1 N2 2.008(8) .
Cu1 O6 2.297(6) 3_665
Cu2 O27 1.873(6) .
Cu2 N5 1.917(7) .
Cu2 N6 2.005(8) .
Cu2 N4 2.028(9) .
Cu3 N8 1.929(8) .
Cu3 O43 1.954(7) .
Cu3 N9 2.022(8) .
Cu3 N7 2.033(8) .
Cu3 O20 2.145(6) .
O1 W6 1.864(6) .
O1 W8 1.950(7) .
O2 W6 1.913(6) .
O2 W11 1.958(6) .
O3 W6 1.764(6) .
O4 W12 1.884(6) .
O4 W6 1.981(6) .
O5 W5 1.880(6) .
O5 W6 1.937(6) .
O6 W5 1.730(6) .
O6 Cu1 2.297(6) 3_665
O7 W8 1.895(6) .
O7 W5 1.929(6) .
O8 W10 1.897(6) .
O8 W8 1.957(6) .
O9 W8 1.715(6) .
O10 W4 1.845(6) .
O10 W10 1.994(6) .
O11 W1 1.922(6) .
O11 W5 1.928(6) .
O12 W3 1.882(6) .
O12 W1 1.929(5) .
O13 W2 1.886(6) .
O13 W3 2.023(6) .
O14 W4 2.090(5) .
O14 W3 2.101(5) .
O14 W2 2.166(6) .
O15 W9 1.862(6) .
O15 W2 1.969(6) .
O16 W4 1.933(6) .
O16 W2 1.948(6) .
O17 W6 2.025(6) .
O17 W12 2.222(7) .
O17 W11 2.234(6) .
O18 W2 1.892(5) .
O18 W7 1.912(5) .
O19 W7 1.922(6) .
O19 W1 1.931(7) .
O20 W3 1.734(6) .
O21 W10 1.868(8) .
O21 W11 1.953(7) .
O22 W9 1.907(7) .
O22 W10 1.944(7) .
O23 W9 1.706(7) .
O24 W7 1.698(6) .
O25 W7 1.921(6) .
O25 W5 1.947(6) .
O26 W1 1.698(6) .
O27 W3 2.003(6) .
O27 W4 2.052(6) .
O28 W11 1.909(7) .
O28 W12 1.959(6) .
O29 W3 1.840(6) .
O29 W12 1.990(6) .
O30 W8 1.882(7) .
O30 W9 1.989(6) .
O31 W12 1.899(6) .
O31 W1 1.912(7) .
O32 W5 2.255(6) .
O32 W1 2.267(5) .
O32 W7 2.280(6) .
O33 W10 2.246(5) .
O33 W8 2.290(6) .
O33 W9 2.290(6) .
O34 W7 1.892(6) .
O34 W9 1.914(6) .
O35 W4 1.748(6) .
O36 W11 1.886(6) .
O36 W4 1.923(6) .
O37 W2 1.729(6) .
O38 W12 1.699(7) .
O39 W11 1.703(7) .
O40 W10 1.706(6) .
W2 W4 3.2005(5) .
W2 W3 3.2315(5) .
W6 W12 3.1904(5) .
W6 W11 3.1924(5) .
